data_7157103
loop_
_publ_author_name
'Cao, Jun'
'Sun, Jing'
'Yan, Chao-Guo'

_publ_section_title
;
 Construction of indeno[1,2-a]fluorene via domino reaction of
 1,3-indanedione and 3-arylideneindolin-2-ones or chalcones.
;
_journal_issue 40
_journal_name_full 'Organic &amp; biomolecular chemistry'
_journal_page_first 9008
_journal_page_last 9013
_journal_paper_doi 10.1039/c9ob01779h
_journal_volume 17
_journal_year 2019
_chemical_formula_moiety '2(C36 H25 N O4), C H2 Cl2 '
_chemical_formula_sum 'C73 H52 Cl2 N2 O8'
_chemical_formula_weight 1156.06
_space_group_crystal_system triclinic
_space_group_IT_number 2
_space_group_name_Hall '-P 1'
_space_group_name_H-M_alt 'P -1'
_symmetry_space_group_name_Hall '-P 1'
_symmetry_space_group_name_H-M 'P -1'
_atom_sites_solution_hydrogens geom
_audit_creation_method SHELXL-2014/7
_audit_update_record
;
2019-05-24 deposited with the CCDC.    2019-09-20 downloaded from the CCDC.
;
_cell_angle_alpha 68.014(3)
_cell_angle_beta 87.526(3)
_cell_angle_gamma 70.835(2)
_cell_formula_units_Z 2
_cell_length_a 11.4707(9)
_cell_length_b 17.0265(14)
_cell_length_c 17.1384(16)
_cell_measurement_reflns_used 6670
_cell_measurement_temperature 296(2)
_cell_measurement_theta_max 22.31
_cell_measurement_theta_min 2.41
_cell_volume 2919.6(4)
_computing_structure_refinement 'SHELXL-2014/7 (Sheldrick, 2014)'
_diffrn_ambient_temperature 296(2)
_diffrn_measured_fraction_theta_full 0.998
_diffrn_measured_fraction_theta_max 0.998
_diffrn_measurement_device_type 'CCD area detector'
_diffrn_measurement_method 'phi and omega scans'
_diffrn_radiation_type MoK\a
_diffrn_radiation_wavelength 0.71073
_diffrn_reflns_av_R_equivalents 0.1095
_diffrn_reflns_av_unetI/netI 0.1490
_diffrn_reflns_Laue_measured_fraction_full 0.998
_diffrn_reflns_Laue_measured_fraction_max 0.998
_diffrn_reflns_limit_h_max 14
_diffrn_reflns_limit_h_min -14
_diffrn_reflns_limit_k_max 19
_diffrn_reflns_limit_k_min -20
_diffrn_reflns_limit_l_max 21
_diffrn_reflns_limit_l_min -21
_diffrn_reflns_number 41397
_diffrn_reflns_point_group_measured_fraction_full 0.998
_diffrn_reflns_point_group_measured_fraction_max 0.998
_diffrn_reflns_theta_full 25.242
_diffrn_reflns_theta_max 26.000
_diffrn_reflns_theta_min 1.887
_diffrn_source 'fine-focus sealed tube'
_exptl_absorpt_coefficient_mu 0.173
_exptl_absorpt_correction_T_max 0.966
_exptl_absorpt_correction_T_min 0.959
_exptl_absorpt_correction_type multi-scan
_exptl_absorpt_process_details sadabs
_exptl_crystal_colour yellow
_exptl_crystal_density_diffrn 1.315
_exptl_crystal_description block
_exptl_crystal_F_000 1204
_exptl_crystal_size_max 0.240
_exptl_crystal_size_mid 0.220
_exptl_crystal_size_min 0.200
_refine_diff_density_max 1.281
_refine_diff_density_min -0.760
_refine_diff_density_rms 0.101
_refine_ls_extinction_method none
_refine_ls_goodness_of_fit_ref 1.021
_refine_ls_hydrogen_treatment constr
_refine_ls_matrix_type full
_refine_ls_number_parameters 790
_refine_ls_number_reflns 11448
_refine_ls_number_restraints 170
_refine_ls_restrained_S_all 1.029
_refine_ls_R_factor_all 0.2440
_refine_ls_R_factor_gt 0.1287
_refine_ls_shift/su_max 0.000
_refine_ls_shift/su_mean 0.000
_refine_ls_structure_factor_coef Fsqd
_refine_ls_weighting_details 'w=1/[\s^2^(Fo^2^)+(0.1955P)^2^+8.6774P] where P=(Fo^2^+2Fc^2^)/3'
_refine_ls_weighting_scheme calc
_refine_ls_wR_factor_gt 0.3281
_refine_ls_wR_factor_ref 0.3991
_reflns_Friedel_coverage 0.000
_reflns_number_gt 5325
_reflns_number_total 11448
_reflns_threshold_expression 'I > 2\s(I)'
_cod_data_source_file c9ob01779h2.cif
_cod_data_source_block 1i
_cod_depositor_comments 'Adding full bibliography for 7157095--7157106.cif.'
_cod_database_code 7157103
_shelx_shelxl_version_number 2014/7
_shelx_space_group_comment
;
The symmetry employed for this shelxl refinement is uniquely defined
by the following loop, which should always be used as a source of
symmetry information in preference to the above space-group names.
They are only intended as comments.
;
_shelx_estimated_absorpt_t_min 0.960
_shelx_estimated_absorpt_t_max 0.966

loop_
_space_group_symop_operation_xyz
'x, y, z'
'-x, -y, -z'

loop_
_atom_site_label
_atom_site_type_symbol
_atom_site_fract_x
_atom_site_fract_y
_atom_site_fract_z
_atom_site_U_iso_or_equiv
_atom_site_adp_type
_atom_site_occupancy
_atom_site_site_symmetry_order
_atom_site_calc_flag
_atom_site_refinement_flags_posn
_atom_site_refinement_flags_adp
_atom_site_refinement_flags_occupancy
_atom_site_disorder_assembly
_atom_site_disorder_group
C1 C 1.0372(5) 0.6769(4) 0.1653(4) 0.0325(14) Uani 1 1 d . . . . .
C2 C 1.1412(5) 0.6852(4) 0.2077(4) 0.0344(15) Uani 1 1 d . . . . .
C3 C 1.1622(6) 0.7582(4) 0.2139(4) 0.0366(15) Uani 1 1 d . . . . .
H3 H 1.1043 0.8158 0.1897 0.044 Uiso 1 1 calc R U . . .
C4 C 1.2713(6) 0.7435(5) 0.2571(4) 0.0456(17) Uani 1 1 d . . . . .
H4 H 1.2861 0.7922 0.2617 0.055 Uiso 1 1 calc R U . . .
C5 C 1.3588(6) 0.6590(5) 0.2937(4) 0.0477(19) Uani 1 1 d . . . . .
H5 H 1.4298 0.6511 0.3241 0.057 Uiso 1 1 calc R U . . .
C6 C 1.3413(6) 0.5857(5) 0.2851(4) 0.0408(17) Uani 1 1 d . . . . .
H6 H 1.4007 0.5286 0.3075 0.049 Uiso 1 1 calc R U . . .
C7 C 1.2308(6) 0.6009(4) 0.2416(4) 0.0350(15) Uani 1 1 d . . . . .
C8 C 1.1929(6) 0.5331(4) 0.2225(4) 0.0354(15) Uani 1 1 d . . . . .
C9 C 1.0709(5) 0.5871(4) 0.1704(4) 0.0298(14) Uani 1 1 d . . . . .
C10 C 0.9906(5) 0.5628(4) 0.1338(4) 0.0304(14) Uani 1 1 d . . . . .
C11 C 0.9970(6) 0.4785(4) 0.1248(4) 0.0361(15) Uani 1 1 d . . . . .
C12 C 1.0913(7) 0.3949(4) 0.1500(4) 0.0447(17) Uani 1 1 d . . . . .
H12 H 1.1665 0.3853 0.1766 0.054 Uiso 1 1 calc R U . . .
C13 C 1.0690(9) 0.3262(5) 0.1340(5) 0.063(2) Uani 1 1 d . . . . .
H13 H 1.1298 0.2696 0.1511 0.075 Uiso 1 1 calc R U . . .
C14 C 0.9581(9) 0.3410(5) 0.0932(5) 0.064(2) Uani 1 1 d . . . . .
H14 H 0.9453 0.2941 0.0834 0.077 Uiso 1 1 calc R U . . .
C15 C 0.8657(8) 0.4242(5) 0.0666(4) 0.0500(19) Uani 1 1 d . . . . .
H15 H 0.7915 0.4342 0.0384 0.060 Uiso 1 1 calc R U . . .
C16 C 0.8869(6) 0.4921(4) 0.0830(4) 0.0376(16) Uani 1 1 d . . . . .
C17 C 0.8040(6) 0.5852(4) 0.0625(4) 0.0393(16) Uani 1 1 d . . . . .
C18 C 0.8746(5) 0.6284(4) 0.0954(4) 0.0327(14) Uani 1 1 d . . . . .
C19 C 0.6854(7) 0.8343(5) -0.0253(5) 0.055(2) Uani 1 1 d . . . . .
H19 H 0.7474 0.8283 -0.0615 0.066 Uiso 1 1 calc R U . . .
C20 C 0.5678(10) 0.8979(6) -0.0579(6) 0.074(3) Uani 1 1 d . . . . .
C21 C 0.5415(11) 0.9586(8) -0.1463(7) 0.112(4) Uani 1 1 d . . . . .
H21A H 0.6146 0.9462 -0.1753 0.168 Uiso 1 1 calc R U . . .
H21B H 0.5164 1.0197 -0.1502 0.168 Uiso 1 1 calc R U . . .
H21C H 0.4761 0.9501 -0.1718 0.168 Uiso 1 1 calc R U . . .
C22 C 0.4781(9) 0.9055(6) -0.0032(9) 0.087(4) Uani 1 1 d . . . . .
H22 H 0.3993 0.9474 -0.0237 0.104 Uiso 1 1 calc R U . . .
C23 C 0.5025(8) 0.8521(7) 0.0817(8) 0.079(3) Uani 1 1 d . . . . .
H23 H 0.4401 0.8577 0.1178 0.094 Uiso 1 1 calc R U . . .
C24 C 0.6174(7) 0.7912(5) 0.1128(6) 0.058(2) Uani 1 1 d . . . . .
H24 H 0.6335 0.7564 0.1703 0.069 Uiso 1 1 calc R U . . .
C25 C 0.7113(6) 0.7803(4) 0.0598(5) 0.0441(17) Uani 1 1 d . . . . .
C26 C 0.8374(6) 0.7149(4) 0.0940(4) 0.0368(15) Uani 1 1 d . . . . .
C27 C 0.9223(5) 0.7404(4) 0.1305(4) 0.0329(14) Uani 1 1 d . . . . .
C28 C 0.8849(5) 0.8325(4) 0.1322(4) 0.0363(15) Uani 1 1 d . . . . .
C29 C 0.8450(6) 0.8460(5) 0.2043(5) 0.0496(18) Uani 1 1 d . . . . .
H29 H 0.8418 0.7974 0.2520 0.059 Uiso 1 1 calc R U . . .
C30 C 0.8098(7) 0.9298(5) 0.2074(5) 0.057(2) Uani 1 1 d . . . . .
H30 H 0.7829 0.9379 0.2567 0.068 Uiso 1 1 calc R U . . .
C31 C 0.8146(7) 1.0018(5) 0.1372(6) 0.057(2) Uani 1 1 d . . . . .
H31 H 0.7906 1.0587 0.1393 0.068 Uiso 1 1 calc R U . . .
C32 C 0.8541(6) 0.9909(5) 0.0646(5) 0.0501(19) Uani 1 1 d . . . . .
H32 H 0.8574 1.0400 0.0176 0.060 Uiso 1 1 calc R U . . .
C33 C 0.8899(6) 0.9052(4) 0.0610(4) 0.0396(16) Uani 1 1 d . . . . .
C34 C 0.9064(9) 0.9453(6) -0.0933(5) 0.0676(18) Uani 1 1 d . U . . .
C35 C 0.959(2) 0.9433(17) -0.2337(18) 0.102(4) Uani 0.551(15) 1 d D U P A 1
H35A H 0.9646 1.0027 -0.2499 0.123 Uiso 0.551(15) 1 calc R U P A 1
H35B H 0.8803 0.9496 -0.2590 0.123 Uiso 0.551(15) 1 calc R U P A 1
C36 C 1.064(2) 0.8861(13) -0.2646(11) 0.107(5) Uani 0.551(15) 1 d D U P A 1
H36A H 1.1397 0.8929 -0.2519 0.160 Uiso 0.551(15) 1 calc R U P A 1
H36B H 1.0492 0.9046 -0.3246 0.160 Uiso 0.551(15) 1 calc R U P A 1
H36C H 1.0695 0.8242 -0.2371 0.160 Uiso 0.551(15) 1 calc R U P A 1
C35' C 0.935(3) 0.965(2) -0.228(2) 0.105(5) Uani 0.449(15) 1 d D U P A 2
H35C H 1.0097 0.9750 -0.2522 0.126 Uiso 0.449(15) 1 calc R U P A 2
H35D H 0.8755 1.0222 -0.2315 0.126 Uiso 0.449(15) 1 calc R U P A 2
C36' C 0.883(3) 0.9215(16) -0.2719(14) 0.110(5) Uani 0.449(15) 1 d D U P A 2
H36D H 0.8104 0.9110 -0.2459 0.165 Uiso 0.449(15) 1 calc R U P A 2
H36E H 0.9433 0.8652 -0.2675 0.165 Uiso 0.449(15) 1 calc R U P A 2
H36F H 0.8602 0.9603 -0.3303 0.165 Uiso 0.449(15) 1 calc R U P A 2
C37 C 0.1785(8) 0.4375(5) 0.4441(4) 0.055(2) Uani 1 1 d . . . . .
C38 C 0.2168(7) 0.4979(5) 0.4673(5) 0.0534(16) Uani 1 1 d . U . . .
C39 C 0.3205(8) 0.4907(5) 0.5082(5) 0.0532(16) Uani 1 1 d . U . . .
H39 H 0.3860 0.4363 0.5266 0.064 Uiso 1 1 calc R U . . .
C40 C 0.3311(9) 0.5640(6) 0.5233(5) 0.0693(19) Uani 1 1 d . U . . .
H40 H 0.4011 0.5563 0.5547 0.083 Uiso 1 1 calc R U . . .
C41 C 0.2378(8) 0.6485(5) 0.4920(5) 0.0578(17) Uani 1 1 d . U . . .
H41 H 0.2481 0.6974 0.4991 0.069 Uiso 1 1 calc R U . . .
C42 C 0.1273(9) 0.6586(6) 0.4493(6) 0.0702(19) Uani 1 1 d . U . . .
H42 H 0.0622 0.7131 0.4309 0.084 Uiso 1 1 calc R U . . .
C43 C 0.1188(7) 0.5865(5) 0.4357(4) 0.0439(15) Uani 1 1 d . U . . .
C44 C 0.0188(9) 0.5781(6) 0.3936(5) 0.063(2) Uani 1 1 d . . . . .
C45 C 0.0536(6) 0.4848(4) 0.3960(4) 0.0374(16) Uani 1 1 d . . . . .
C46 C 0.0020(7) 0.4382(5) 0.3684(4) 0.053(2) Uani 1 1 d . . . . .
C47 C -0.1242(6) 0.4685(5) 0.3217(4) 0.0406(16) Uani 1 1 d . . . . .
C48 C -0.2203(8) 0.5480(7) 0.2904(6) 0.078(3) Uani 1 1 d . . . . .
H48 H -0.2150 0.5993 0.2954 0.094 Uiso 1 1 calc R U . . .
C49 C -0.3253(9) 0.5513(8) 0.2510(7) 0.085(3) Uani 1 1 d . . . . .
H49 H -0.3900 0.6058 0.2289 0.102 Uiso 1 1 calc R U . . .
C50 C -0.3376(9) 0.4757(9) 0.2433(6) 0.098(4) Uani 1 1 d . . . . .
H50 H -0.4100 0.4792 0.2176 0.117 Uiso 1 1 calc R U . . .
C51 C -0.2405(8) 0.3957(7) 0.2744(5) 0.064(2) Uani 1 1 d . . . . .
H51 H -0.2465 0.3446 0.2695 0.077 Uiso 1 1 calc R U . . .
C52 C -0.1344(7) 0.3915(6) 0.3128(5) 0.065(2) Uani 1 1 d . . . . .
C53 C -0.0253(7) 0.3137(5) 0.3493(4) 0.0491(18) Uani 1 1 d . . . . .
C54 C 0.0627(7) 0.3498(6) 0.3832(5) 0.057(2) Uani 1 1 d . . . . .
C55 C 0.2506(11) 0.1418(7) 0.5229(7) 0.097(2) Uani 1 1 d . U . . .
H55 H 0.2212 0.1587 0.5677 0.116 Uiso 1 1 calc R U . . .
C56 C 0.3074(15) 0.0494(8) 0.5356(10) 0.134(3) Uani 1 1 d . U . . .
C57 C 0.3408(15) -0.0189(8) 0.6158(10) 0.155(4) Uani 1 1 d . U . . .
H57A H 0.2829 -0.0031 0.6541 0.233 Uiso 1 1 calc R U . . .
H57B H 0.4225 -0.0266 0.6354 0.233 Uiso 1 1 calc R U . . .
H57C H 0.3400 -0.0740 0.6131 0.233 Uiso 1 1 calc R U . . .
C58 C 0.3539(14) 0.0261(9) 0.4709(10) 0.132(3) Uani 1 1 d . U . . .
H58 H 0.3968 -0.0339 0.4804 0.158 Uiso 1 1 calc R U . . .
C59 C 0.3383(12) 0.0891(7) 0.3930(9) 0.114(3) Uani 1 1 d . U . . .
H59 H 0.3634 0.0722 0.3476 0.137 Uiso 1 1 calc R U . . .
C60 C 0.2847(9) 0.1802(7) 0.3793(8) 0.088(2) Uani 1 1 d . U . . .
H60 H 0.2802 0.2233 0.3254 0.105 Uiso 1 1 calc R U . . .
C61 C 0.2401(8) 0.2065(6) 0.4413(6) 0.067(2) Uani 1 1 d . U . . .
C62 C 0.1794(6) 0.3031(5) 0.4281(4) 0.0497(19) Uani 1 1 d . . . . .
C63 C 0.2411(7) 0.3475(4) 0.4588(4) 0.0466(18) Uani 1 1 d . . . . .
C64 C 0.3643(6) 0.2950(4) 0.5067(4) 0.0411(16) Uani 1 1 d . . . . .
C65 C 0.3734(8) 0.2603(5) 0.5953(5) 0.057(2) Uani 1 1 d . . . . .
H65 H 0.3028 0.2750 0.6229 0.068 Uiso 1 1 calc R U . . .
C66 C 0.4836(10) 0.2055(6) 0.6417(6) 0.071(3) Uani 1 1 d . . . . .
H66 H 0.4888 0.1842 0.7004 0.086 Uiso 1 1 calc R U . . .
C67 C 0.5881(9) 0.1820(6) 0.5999(7) 0.075(3) Uani 1 1 d . . . . .
H67 H 0.6629 0.1429 0.6313 0.090 Uiso 1 1 calc R U . . .
C68 C 0.5833(7) 0.2155(5) 0.5122(6) 0.059(2) Uani 1 1 d . . . . .
H68 H 0.6540 0.1999 0.4850 0.071 Uiso 1 1 calc R U . . .
C69 C 0.4706(6) 0.2730(4) 0.4661(5) 0.0419(17) Uani 1 1 d . . . . .
C70 C 0.5365(9) 0.2757(7) 0.3272(7) 0.072(2) Uani 1 1 d . . . . .
C71 C 0.5638(10) 0.2957(8) 0.1833(7) 0.100(3) Uani 1 1 d D U . . .
H71A H 0.6479 0.2569 0.2062 0.120 Uiso 1 1 calc R U . . .
H71B H 0.5668 0.3466 0.1337 0.120 Uiso 1 1 calc R U . . .
C72 C 0.4949(10) 0.2457(8) 0.1617(7) 0.104(3) Uani 1 1 d D U . . .
H72A H 0.5051 0.1901 0.2086 0.156 Uiso 1 1 calc R U . . .
H72B H 0.5263 0.2333 0.1132 0.156 Uiso 1 1 calc R U . . .
H72C H 0.4085 0.2812 0.1493 0.156 Uiso 1 1 calc R U . . .
C1S C 0.3943(7) 0.6769(5) 0.0590(5) 0.0518(19) Uani 1 1 d . . . . .
H1S1 H 0.4659 0.6921 0.0352 0.062 Uiso 1 1 calc R U . . .
H1S2 H 0.3898 0.6796 0.1146 0.062 Uiso 1 1 calc R U . . .
Cl1S Cl 0.4115(2) 0.56790(14) 0.06804(14) 0.0707(7) Uani 1 1 d . . . . .
Cl2S Cl 0.2598(2) 0.75500(15) -0.00560(15) 0.0754(7) Uani 1 1 d . . . . .
N1 N 0.9350(5) 0.8885(4) -0.0110(4) 0.0451(14) Uani 1 1 d . . . . .
H1 H 0.9872 0.8357 -0.0017 0.054 Uiso 1 1 calc R U . . .
N2 N 0.4591(6) 0.3083(4) 0.3780(5) 0.0594(18) Uani 1 1 d . . . . .
H2 H 0.3961 0.3557 0.3534 0.071 Uiso 1 1 calc R U . . .
O1 O 1.2474(4) 0.4530(3) 0.2473(3) 0.0409(11) Uani 1 1 d . . . . .
O2 O 0.6990(5) 0.6196(3) 0.0272(3) 0.0535(13) Uani 1 1 d . . . . .
O3 O 0.8361(6) 1.0233(4) -0.1186(4) 0.0778(16) Uani 1 1 d . U . . .
O4 O 0.9632(7) 0.9014(4) -0.1418(4) 0.0838(17) Uani 1 1 d . U . . .
O5 O -0.0803(6) 0.6396(4) 0.3584(4) 0.0814(19) Uani 1 1 d . . . . .
O6 O -0.0020(6) 0.2384(4) 0.3537(4) 0.0777(17) Uani 1 1 d . . . . .
O7 O 0.6320(7) 0.2120(6) 0.3505(5) 0.106(2) Uani 1 1 d . . . . .
O8 O 0.4967(7) 0.3258(5) 0.2456(5) 0.094(2) Uani 1 1 d . U . . .

loop_
_atom_site_aniso_label
_atom_site_aniso_U_11
_atom_site_aniso_U_22
_atom_site_aniso_U_33
_atom_site_aniso_U_23
_atom_site_aniso_U_13
_atom_site_aniso_U_12
C1 0.030(3) 0.032(3) 0.032(4) -0.008(3) -0.002(3) -0.009(3)
C2 0.032(3) 0.038(4) 0.027(3) -0.006(3) 0.004(3) -0.011(3)
C3 0.031(3) 0.039(4) 0.043(4) -0.016(3) 0.003(3) -0.015(3)
C4 0.039(4) 0.054(5) 0.056(5) -0.028(4) 0.006(3) -0.023(4)
C5 0.034(4) 0.072(5) 0.035(4) -0.019(4) -0.001(3) -0.016(4)
C6 0.026(3) 0.052(4) 0.032(4) -0.009(3) -0.006(3) -0.005(3)
C7 0.032(4) 0.037(4) 0.030(4) -0.010(3) 0.008(3) -0.008(3)
C8 0.032(4) 0.039(4) 0.028(3) -0.008(3) 0.008(3) -0.010(3)
C9 0.024(3) 0.024(3) 0.030(3) -0.004(3) 0.001(2) -0.001(3)
C10 0.035(3) 0.025(3) 0.021(3) -0.001(2) 0.003(3) -0.006(3)
C11 0.047(4) 0.026(3) 0.029(3) -0.004(3) 0.006(3) -0.012(3)
C12 0.054(4) 0.028(4) 0.042(4) -0.009(3) 0.002(3) -0.008(3)
C13 0.092(7) 0.034(4) 0.056(5) -0.020(4) 0.004(5) -0.009(4)
C14 0.094(7) 0.042(5) 0.060(5) -0.023(4) -0.002(5) -0.022(5)
C15 0.074(5) 0.043(4) 0.041(4) -0.018(3) 0.002(4) -0.026(4)
C16 0.050(4) 0.036(4) 0.033(4) -0.014(3) 0.010(3) -0.021(3)
C17 0.039(4) 0.035(4) 0.044(4) -0.013(3) 0.002(3) -0.014(3)
C18 0.033(3) 0.030(3) 0.032(4) -0.010(3) 0.000(3) -0.009(3)
C19 0.044(4) 0.042(4) 0.071(6) -0.019(4) -0.019(4) -0.005(4)
C20 0.072(7) 0.044(5) 0.090(7) -0.011(5) -0.047(6) -0.009(5)
C21 0.098(8) 0.095(8) 0.104(9) -0.022(7) -0.047(7) 0.006(7)
C22 0.039(5) 0.049(6) 0.166(12) -0.055(7) -0.037(7) 0.014(5)
C23 0.044(5) 0.066(6) 0.134(10) -0.059(7) 0.000(5) -0.003(5)
C24 0.043(5) 0.050(5) 0.080(6) -0.033(4) -0.002(4) -0.004(4)
C25 0.045(4) 0.029(4) 0.062(5) -0.022(3) -0.008(4) -0.009(3)
C26 0.034(4) 0.033(4) 0.038(4) -0.011(3) -0.002(3) -0.007(3)
C27 0.029(3) 0.031(3) 0.033(4) -0.007(3) 0.000(3) -0.008(3)
C28 0.029(3) 0.028(3) 0.050(4) -0.013(3) -0.005(3) -0.009(3)
C29 0.049(4) 0.043(4) 0.054(5) -0.019(4) 0.003(4) -0.012(4)
C30 0.059(5) 0.048(5) 0.066(6) -0.033(4) 0.003(4) -0.009(4)
C31 0.051(5) 0.042(5) 0.080(6) -0.035(5) -0.007(4) -0.004(4)
C32 0.045(4) 0.030(4) 0.064(5) -0.009(4) -0.011(4) -0.008(3)
C33 0.033(4) 0.033(4) 0.050(4) -0.011(3) -0.007(3) -0.012(3)
C34 0.097(5) 0.049(3) 0.053(3) -0.006(3) -0.018(3) -0.032(3)
C35 0.168(9) 0.083(8) 0.056(5) -0.018(6) 0.001(6) -0.051(7)
C36 0.176(10) 0.089(8) 0.056(6) -0.023(6) 0.006(6) -0.051(8)
C35' 0.164(10) 0.089(8) 0.053(5) -0.010(6) -0.016(6) -0.046(8)
C36' 0.168(11) 0.094(9) 0.056(6) -0.008(7) -0.020(7) -0.049(9)
C37 0.077(6) 0.041(4) 0.041(4) -0.012(3) 0.029(4) -0.020(4)
C38 0.059(4) 0.056(3) 0.047(4) -0.016(3) 0.022(3) -0.027(3)
C39 0.079(4) 0.047(3) 0.045(4) -0.021(3) 0.023(3) -0.033(3)
C40 0.092(5) 0.067(4) 0.063(4) -0.026(4) 0.018(4) -0.042(3)
C41 0.085(5) 0.051(3) 0.057(4) -0.030(3) 0.024(3) -0.038(3)
C42 0.089(4) 0.055(4) 0.069(5) -0.022(3) 0.031(4) -0.033(4)
C43 0.061(4) 0.043(3) 0.039(3) -0.020(3) 0.027(3) -0.030(3)
C44 0.075(6) 0.058(5) 0.059(5) -0.018(4) 0.027(5) -0.032(5)
C45 0.040(4) 0.025(3) 0.034(4) -0.003(3) 0.016(3) -0.005(3)
C46 0.068(5) 0.054(5) 0.038(4) -0.017(4) 0.022(4) -0.024(4)
C47 0.032(4) 0.050(4) 0.041(4) -0.013(3) 0.009(3) -0.020(4)
C48 0.044(5) 0.083(7) 0.072(6) -0.002(5) 0.010(4) -0.009(5)
C49 0.061(6) 0.096(8) 0.098(8) -0.034(6) 0.009(5) -0.028(6)
C50 0.047(6) 0.149(11) 0.070(7) -0.024(7) -0.006(5) -0.019(7)
C51 0.056(5) 0.109(7) 0.052(5) -0.040(5) 0.008(4) -0.049(6)
C52 0.051(5) 0.074(6) 0.055(5) -0.013(4) 0.003(4) -0.014(5)
C53 0.069(5) 0.043(4) 0.041(4) -0.016(3) 0.012(4) -0.028(4)
C54 0.047(5) 0.062(5) 0.051(5) -0.012(4) 0.010(4) -0.015(4)
C55 0.116(6) 0.062(4) 0.107(5) -0.021(4) -0.021(5) -0.032(4)
C56 0.165(7) 0.059(4) 0.146(6) -0.012(4) -0.002(6) -0.027(5)
C57 0.180(8) 0.075(5) 0.158(7) -0.006(5) 0.001(7) -0.021(6)
C58 0.160(7) 0.065(5) 0.161(7) -0.039(4) -0.012(7) -0.026(5)
C59 0.129(7) 0.065(5) 0.149(6) -0.046(4) -0.009(6) -0.027(5)
C60 0.084(5) 0.067(4) 0.119(5) -0.045(4) -0.002(5) -0.021(4)
C61 0.057(4) 0.057(4) 0.091(5) -0.021(3) -0.016(4) -0.031(4)
C62 0.027(4) 0.069(5) 0.048(4) -0.017(4) 0.004(3) -0.018(4)
C63 0.049(4) 0.035(4) 0.035(4) -0.007(3) 0.017(3) 0.003(3)
C64 0.048(4) 0.033(4) 0.046(4) -0.016(3) 0.003(3) -0.016(3)
C65 0.077(6) 0.043(4) 0.046(5) -0.007(4) -0.007(4) -0.024(4)
C66 0.092(7) 0.061(6) 0.055(5) -0.010(4) -0.026(5) -0.029(5)
C67 0.073(7) 0.051(5) 0.087(8) -0.016(5) -0.039(5) -0.009(5)
C68 0.050(5) 0.050(5) 0.088(7) -0.036(5) 0.000(4) -0.019(4)
C69 0.044(4) 0.036(4) 0.050(5) -0.021(3) -0.004(3) -0.013(3)
C70 0.054(6) 0.082(7) 0.088(8) -0.042(6) 0.015(5) -0.025(6)
C71 0.113(6) 0.133(6) 0.081(5) -0.064(5) 0.039(4) -0.050(5)
C72 0.114(6) 0.142(7) 0.084(5) -0.066(5) 0.040(5) -0.056(5)
C1S 0.058(5) 0.053(5) 0.044(4) -0.017(4) 0.001(3) -0.019(4)
Cl1S 0.0750(15) 0.0571(13) 0.0753(15) -0.0227(11) -0.0063(11) -0.0176(11)
Cl2S 0.0602(13) 0.0672(14) 0.0740(15) -0.0108(11) 0.0031(11) -0.0087(11)
N1 0.047(3) 0.029(3) 0.048(4) -0.004(3) -0.003(3) -0.010(3)
N2 0.053(4) 0.049(4) 0.079(5) -0.032(4) 0.017(4) -0.014(3)
O1 0.035(3) 0.028(3) 0.044(3) -0.005(2) 0.001(2) -0.001(2)
O2 0.049(3) 0.046(3) 0.068(3) -0.023(3) -0.008(3) -0.015(3)
O3 0.101(4) 0.051(3) 0.062(3) 0.001(3) -0.025(3) -0.023(3)
O4 0.139(5) 0.065(3) 0.048(3) -0.013(2) -0.003(3) -0.044(3)
O5 0.060(4) 0.046(3) 0.097(5) -0.003(3) 0.021(3) 0.005(3)
O6 0.074(4) 0.073(4) 0.093(5) -0.030(4) -0.005(3) -0.033(4)
O7 0.062(4) 0.133(7) 0.119(6) -0.070(5) 0.011(4) -0.002(5)
O8 0.101(5) 0.119(5) 0.074(4) -0.051(4) 0.028(4) -0.036(4)

loop_
_atom_type_symbol
_atom_type_description
_atom_type_scat_dispersion_real
_atom_type_scat_dispersion_imag
_atom_type_scat_source
C C 0.0033 0.0016 'International Tables Vol C Tables 4.2.6.8 and 6.1.1.4'
H H 0.0000 0.0000 'International Tables Vol C Tables 4.2.6.8 and 6.1.1.4'
N N 0.0061 0.0033 'International Tables Vol C Tables 4.2.6.8 and 6.1.1.4'
O O 0.0106 0.0060 'International Tables Vol C Tables 4.2.6.8 and 6.1.1.4'
Cl Cl 0.1484 0.1585 'International Tables Vol C Tables 4.2.6.8 and 6.1.1.4'

loop_
_geom_angle_atom_site_label_1
_geom_angle_atom_site_label_2
_geom_angle_atom_site_label_3
_geom_angle
C27 C1 C9 122.5(5)
C27 C1 C2 129.0(6)
C9 C1 C2 108.4(5)
C7 C2 C3 119.5(6)
C7 C2 C1 107.9(6)
C3 C2 C1 132.5(6)
C4 C3 C2 118.3(6)
C4 C3 H3 120.8
C2 C3 H3 120.8
C5 C4 C3 122.2(7)
C5 C4 H4 118.9
C3 C4 H4 118.9
C4 C5 C6 120.1(6)
C4 C5 H5 119.9
C6 C5 H5 119.9
C5 C6 C7 117.4(6)
C5 C6 H6 121.3
C7 C6 H6 121.3
C2 C7 C6 122.4(6)
C2 C7 C8 110.7(5)
C6 C7 C8 127.0(6)
O1 C8 C9 128.9(6)
O1 C8 C7 126.9(6)
C9 C8 C7 104.1(5)
C10 C9 C1 119.5(5)
C10 C9 C8 131.7(5)
C1 C9 C8 108.7(5)
C9 C10 C18 118.2(5)
C9 C10 C11 133.8(6)
C18 C10 C11 108.1(5)
C16 C11 C12 120.2(6)
C16 C11 C10 108.8(5)
C12 C11 C10 131.0(6)
C11 C12 C13 117.9(7)
C11 C12 H12 121.1
C13 C12 H12 121.1
C14 C13 C12 121.0(7)
C14 C13 H13 119.5
C12 C13 H13 119.5
C13 C14 C15 121.2(7)
C13 C14 H14 119.4
C15 C14 H14 119.4
C14 C15 C16 118.0(7)
C14 C15 H15 121.0
C16 C15 H15 121.0
C15 C16 C11 121.7(6)
C15 C16 C17 128.6(6)
C11 C16 C17 109.6(6)
O2 C17 C16 127.0(6)
O2 C17 C18 127.4(6)
C16 C17 C18 105.5(5)
C26 C18 C10 123.1(6)
C26 C18 C17 128.9(6)
C10 C18 C17 107.9(5)
C25 C19 C20 121.4(8)
C25 C19 H19 119.3
C20 C19 H19 119.3
C22 C20 C19 118.1(9)
C22 C20 C21 119.9(10)
C19 C20 C21 121.8(11)
C20 C21 H21A 109.5
C20 C21 H21B 109.5
H21A C21 H21B 109.5
C20 C21 H21C 109.5
H21A C21 H21C 109.5
H21B C21 H21C 109.5
C20 C22 C23 121.2(8)
C20 C22 H22 119.4
C23 C22 H22 119.4
C24 C23 C22 120.1(10)
C24 C23 H23 119.9
C22 C23 H23 119.9
C23 C24 C25 121.0(9)
C23 C24 H24 119.5
C25 C24 H24 119.5
C19 C25 C24 118.2(7)
C19 C25 C26 120.9(7)
C24 C25 C26 120.9(7)
C18 C26 C27 118.5(5)
C18 C26 C25 122.2(6)
C27 C26 C25 119.2(5)
C1 C27 C26 118.1(5)
C1 C27 C28 121.6(5)
C26 C27 C28 120.3(5)
C29 C28 C33 119.3(6)
C29 C28 C27 120.2(6)
C33 C28 C27 120.5(6)
C30 C29 C28 121.2(7)
C30 C29 H29 119.4
C28 C29 H29 119.4
C29 C30 C31 119.6(7)
C29 C30 H30 120.2
C31 C30 H30 120.2
C32 C31 C30 120.8(7)
C32 C31 H31 119.6
C30 C31 H31 119.6
C31 C32 C33 119.9(7)
C31 C32 H32 120.1
C33 C32 H32 120.1
C28 C33 C32 119.2(7)
C28 C33 N1 117.8(6)
C32 C33 N1 123.0(6)
O3 C34 O4 125.6(8)
O3 C34 N1 125.3(9)
O4 C34 N1 109.0(7)
O4 C35 C36 109.5(19)
O4 C35 H35A 109.8
C36 C35 H35A 109.8
O4 C35 H35B 109.8
C36 C35 H35B 109.8
H35A C35 H35B 108.2
C35 C36 H36A 109.5
C35 C36 H36B 109.5
H36A C36 H36B 109.5
C35 C36 H36C 109.5
H36A C36 H36C 109.5
H36B C36 H36C 109.5
O4 C35' C36' 104(2)
O4 C35' H35C 111.0
C36' C35' H35C 111.0
O4 C35' H35D 111.0
C36' C35' H35D 111.0
H35C C35' H35D 109.0
C35' C36' H36D 109.5
C35' C36' H36E 109.5
H36D C36' H36E 109.5
C35' C36' H36F 109.5
H36D C36' H36F 109.5
H36E C36' H36F 109.5
C63 C37 C38 129.3(8)
C63 C37 C45 120.5(7)
C38 C37 C45 110.2(6)
C39 C38 C37 134.2(8)
C39 C38 C43 117.2(7)
C37 C38 C43 108.6(7)
C38 C39 C40 121.2(8)
C38 C39 H39 119.4
C40 C39 H39 119.4
C41 C40 C39 121.1(8)
C41 C40 H40 119.5
C39 C40 H40 119.5
C40 C41 C42 119.3(7)
C40 C41 H41 120.3
C42 C41 H41 120.3
C43 C42 C41 118.5(8)
C43 C42 H42 120.7
C41 C42 H42 120.7
C42 C43 C44 130.2(8)
C42 C43 C38 122.5(8)
C44 C43 C38 107.2(6)
O5 C44 C43 125.9(8)
O5 C44 C45 124.3(8)
C43 C44 C45 109.7(7)
C46 C45 C44 137.0(7)
C46 C45 C37 118.8(6)
C44 C45 C37 104.2(7)
C45 C46 C54 121.0(7)
C45 C46 C47 129.5(7)
C54 C46 C47 109.5(7)
C48 C47 C52 119.2(7)
C48 C47 C46 134.6(8)
C52 C47 C46 106.1(6)
C47 C48 C49 119.1(10)
C47 C48 H48 120.4
C49 C48 H48 120.4
C48 C49 C50 122.2(10)
C48 C49 H49 118.9
C50 C49 H49 118.9
C51 C50 C49 118.6(9)
C51 C50 H50 120.7
C49 C50 H50 120.7
C50 C51 C52 119.9(9)
C50 C51 H51 120.0
C52 C51 H51 120.0
C51 C52 C47 120.9(8)
C51 C52 C53 127.1(9)
C47 C52 C53 112.0(7)
O6 C53 C52 130.3(8)
O6 C53 C54 125.9(7)
C52 C53 C54 103.9(7)
C46 C54 C62 122.0(8)
C46 C54 C53 108.4(7)
C62 C54 C53 129.3(7)
C61 C55 C56 118.2(12)
C61 C55 H55 120.9
C56 C55 H55 120.9
C58 C56 C57 115.9(14)
C58 C56 C55 120.3(13)
C57 C56 C55 122.6(15)
C56 C57 H57A 109.5
C56 C57 H57B 109.5
H57A C57 H57B 109.5
C56 C57 H57C 109.5
H57A C57 H57C 109.5
H57B C57 H57C 109.5
C59 C58 C56 120.0(13)
C59 C58 H58 120.0
C56 C58 H58 120.0
C58 C59 C60 120.5(13)
C58 C59 H59 119.7
C60 C59 H59 119.7
C61 C60 C59 121.3(12)
C61 C60 H60 119.3
C59 C60 H60 119.3
C60 C61 C55 119.4(10)
C60 C61 C62 122.6(9)
C55 C61 C62 118.1(9)
C54 C62 C63 120.6(7)
C54 C62 C61 118.8(7)
C63 C62 C61 120.5(6)
C37 C63 C62 117.1(7)
C37 C63 C64 124.2(7)
C62 C63 C64 118.7(6)
C69 C64 C65 118.8(7)
C69 C64 C63 121.5(6)
C65 C64 C63 119.5(6)
C66 C65 C64 121.3(8)
C66 C65 H65 119.3
C64 C65 H65 119.3
C65 C66 C67 118.9(8)
C65 C66 H66 120.5
C67 C66 H66 120.5
C68 C67 C66 121.5(8)
C68 C67 H67 119.3
C66 C67 H67 119.3
C67 C68 C69 118.6(8)
C67 C68 H68 120.7
C69 C68 H68 120.7
C68 C69 C64 120.8(7)
C68 C69 N2 121.5(7)
C64 C69 N2 117.7(6)
O7 C70 O8 123.3(9)
O7 C70 N2 125.7(10)
O8 C70 N2 110.9(9)
O8 C71 C72 105.7(8)
O8 C71 H71A 110.6
C72 C71 H71A 110.6
O8 C71 H71B 110.6
C72 C71 H71B 110.6
H71A C71 H71B 108.7
C71 C72 H72A 109.5
C71 C72 H72B 109.5
H72A C72 H72B 109.5
C71 C72 H72C 109.5
H72A C72 H72C 109.5
H72B C72 H72C 109.5
Cl1S C1S Cl2S 110.9(4)
Cl1S C1S H1S1 109.5
Cl2S C1S H1S1 109.5
Cl1S C1S H1S2 109.5
Cl2S C1S H1S2 109.5
H1S1 C1S H1S2 108.1
C34 N1 C33 128.1(7)
C34 N1 H1 116.0
C33 N1 H1 116.0
C70 N2 C69 126.8(7)
C70 N2 H2 116.6
C69 N2 H2 116.6
C34 O4 C35' 107.2(14)
C34 O4 C35 123.9(10)
C70 O8 C71 117.8(9)

loop_
_geom_bond_atom_site_label_1
_geom_bond_atom_site_label_2
_geom_bond_distance
C1 C27 1.383(8)
C1 C9 1.418(8)
C1 C2 1.494(8)
C2 C7 1.383(9)
C2 C3 1.384(9)
C3 C4 1.383(9)
C3 H3 0.9300
C4 C5 1.380(10)
C4 H4 0.9300
C5 C6 1.386(10)
C5 H5 0.9300
C6 C7 1.396(9)
C6 H6 0.9300
C7 C8 1.502(9)
C8 O1 1.208(7)
C8 C9 1.501(8)
C9 C10 1.380(8)
C10 C18 1.415(8)
C10 C11 1.479(9)
C11 C16 1.387(9)
C11 C12 1.396(9)
C12 C13 1.398(10)
C12 H12 0.9300
C13 C14 1.381(12)
C13 H13 0.9300
C14 C15 1.382(11)
C14 H14 0.9300
C15 C16 1.382(9)
C15 H15 0.9300
C16 C17 1.470(9)
C17 O2 1.222(8)
C17 C18 1.501(9)
C18 C26 1.383(9)
C19 C25 1.383(10)
C19 C20 1.399(11)
C19 H19 0.9300
C20 C22 1.370(14)
C20 C21 1.456(14)
C21 H21A 0.9600
C21 H21B 0.9600
C21 H21C 0.9600
C22 C23 1.378(15)
C22 H22 0.9300
C23 C24 1.359(11)
C23 H23 0.9300
C24 C25 1.389(10)
C24 H24 0.9300
C25 C26 1.484(9)
C26 C27 1.435(9)
C27 C28 1.495(9)
C28 C29 1.373(9)
C28 C33 1.392(9)
C29 C30 1.370(10)
C29 H29 0.9300
C30 C31 1.373(11)
C30 H30 0.9300
C31 C32 1.363(10)
C31 H31 0.9300
C32 C33 1.404(9)
C32 H32 0.9300
C33 N1 1.408(9)
C34 O3 1.225(10)
C34 O4 1.331(11)
C34 N1 1.357(10)
C35 O4 1.46(3)
C35 C36 1.498(10)
C35 H35A 0.9700
C35 H35B 0.9700
C36 H36A 0.9600
C36 H36B 0.9600
C36 H36C 0.9600
C35' O4 1.44(4)
C35' C36' 1.495(10)
C35' H35C 0.9700
C35' H35D 0.9700
C36' H36D 0.9600
C36' H36E 0.9600
C36' H36F 0.9600
C37 C63 1.390(10)
C37 C38 1.423(11)
C37 C45 1.493(10)
C38 C39 1.354(11)
C38 C43 1.470(10)
C39 C40 1.410(11)
C39 H39 0.9300
C40 C41 1.400(12)
C40 H40 0.9300
C41 C42 1.419(12)
C41 H41 0.9300
C42 C43 1.366(11)
C42 H42 0.9300
C43 C44 1.453(11)
C44 O5 1.248(10)
C44 C45 1.490(11)
C45 C46 1.347(10)
C46 C54 1.363(11)
C46 C47 1.518(10)
C47 C48 1.365(11)
C47 C52 1.416(11)
C48 C49 1.381(13)
C48 H48 0.9300
C49 C50 1.394(15)
C49 H49 0.9300
C50 C51 1.375(13)
C50 H50 0.9300
C51 C52 1.377(11)
C51 H51 0.9300
C52 C53 1.439(11)
C53 O6 1.194(9)
C53 C54 1.567(11)
C54 C62 1.396(10)
C55 C61 1.399(13)
C55 C56 1.425(16)
C55 H55 0.9300
C56 C58 1.346(19)
C56 C57 1.394(18)
C57 H57A 0.9600
C57 H57B 0.9600
C57 H57C 0.9600
C58 C59 1.338(17)
C58 H58 0.9300
C59 C60 1.397(14)
C59 H59 0.9300
C60 C61 1.323(13)
C60 H60 0.9300
C61 C62 1.492(12)
C62 C63 1.425(10)
C63 C64 1.480(10)
C64 C69 1.391(9)
C64 C65 1.403(10)
C65 C66 1.363(11)
C65 H65 0.9300
C66 C67 1.393(13)
C66 H66 0.9300
C67 C68 1.389(12)
C67 H67 0.9300
C68 C69 1.390(10)
C68 H68 0.9300
C69 N2 1.394(9)
C70 O7 1.212(11)
C70 O8 1.341(12)
C70 N2 1.351(11)
C71 O8 1.439(11)
C71 C72 1.481(8)
C71 H71A 0.9700
C71 H71B 0.9700
C72 H72A 0.9600
C72 H72B 0.9600
C72 H72C 0.9600
C1S Cl1S 1.748(8)
C1S Cl2S 1.753(8)
C1S H1S1 0.9700
C1S H1S2 0.9700
N1 H1 0.8600
N2 H2 0.8600

loop_
_geom_hbond_atom_site_label_D
_geom_hbond_atom_site_label_H
_geom_hbond_atom_site_label_A
_geom_hbond_distance_DH
_geom_hbond_distance_HA
_geom_hbond_distance_DA
_geom_hbond_angle_DHA
_geom_hbond_site_symmetry_A
C1S H1S1 O2 0.97 2.57 3.386(9) 141.4 .
N1 H1 Cl2S 0.86 2.98 3.656(6) 136.6 1_655
N2 H2 O1 0.86 2.26 3.065(8) 155.3 1_455
